data_1570441
loop_
_publ_author_name
'Sacharczuk, Natalia'
'Olejniczak, Anna'
'Bujak, Maciej'
'Dziubek, Kamil Filip'
'Katrusiak, Andrzej'
'Podsiad&#x142;o, Marcin'

_publ_section_title
;
 Conformation-aggregation interplay in the simplest aliphatic ethers
 probed under high pressure.
;
_journal_issue 'Pt 1'
_journal_name_full IUCrJ
_journal_page_first 57
_journal_page_last 61
_journal_paper_doi 10.1107/S2052252523009995
_journal_volume 11
_journal_year 2024
_chemical_formula_moiety 'C4 H10 O'
_chemical_formula_sum 'C4 H10 O'
_chemical_formula_weight 74.12
_chemical_name_systematic 'diethyl ether'
_space_group_crystal_system monoclinic
_space_group_IT_number 14
_space_group_name_Hall '-P 2ybc'
_space_group_name_H-M_alt 'P 1 21/c 1'
_atom_sites_solution_hydrogens geom
_atom_sites_solution_primary dual
_audit_creation_method
;
Olex2 1.5
(compiled 2022.04.07 svn.rca3783a0 for OlexSys, GUI svn.r6498)
;
_cell_angle_alpha 90
_cell_angle_beta 93.713(3)
_cell_angle_gamma 90
_cell_formula_units_Z 4
_cell_length_a 6.7759(3)
_cell_length_b 8.0552(14)
_cell_length_c 7.6873(2)
_cell_measurement_reflns_used 1419
_cell_measurement_temperature 295(2)
_cell_measurement_theta_max 26.2530
_cell_measurement_theta_min 4.6240
_cell_volume 418.70(8)
_computing_cell_refinement 'CrysAlisPro 1.171.42.49 (Rigaku OD, 2022)'
_computing_data_collection 'CrysAlisPro 1.171.42.49 (Rigaku OD, 2022)'
_computing_data_reduction 'CrysAlisPro 1.171.42.49 (Rigaku OD, 2022)'
_computing_molecular_graphics 'Olex2 1.5 (Dolomanov et al., 2009)'
_computing_publication_material 'Olex2 1.5 (Dolomanov et al., 2009)'
_computing_structure_refinement 'SHELXL 2018/3 (Sheldrick, 2015)'
_computing_structure_solution 'SHELXT 2018/2 (Sheldrick, 2018)'
_diffrn_ambient_environment 'diamond-anvil cell'
_diffrn_ambient_pressure 2450000
_diffrn_ambient_temperature 295(2)
_diffrn_measured_fraction_theta_full 0.473
_diffrn_measured_fraction_theta_max 0.437
_diffrn_measurement_device_type 'KUMA KM4-CCD, Eos'
_diffrn_measurement_method '\f- and \w-scans'
_diffrn_radiation_type MoK\a
_diffrn_radiation_wavelength 0.71073
_diffrn_reflns_av_R_equivalents 0.0245
_diffrn_reflns_av_unetI/netI 0.0167
_diffrn_reflns_Laue_measured_fraction_full 0.473
_diffrn_reflns_Laue_measured_fraction_max 0.437
_diffrn_reflns_limit_h_max 8
_diffrn_reflns_limit_h_min -8
_diffrn_reflns_limit_k_max 5
_diffrn_reflns_limit_k_min -5
_diffrn_reflns_limit_l_max 9
_diffrn_reflns_limit_l_min -9
_diffrn_reflns_number 2154
_diffrn_reflns_point_group_measured_fraction_full 0.473
_diffrn_reflns_point_group_measured_fraction_max 0.437
_diffrn_reflns_theta_full 25.242
_diffrn_reflns_theta_max 26.446
_diffrn_reflns_theta_min 4.857
_exptl_absorpt_coefficient_mu 0.081
_exptl_absorpt_correction_T_max 1.00000
_exptl_absorpt_correction_T_min 0.20659
_exptl_absorpt_correction_type multi-scan
_exptl_absorpt_process_details
;
CrysAlisPro 1.171.42.49 (Rigaku Oxford Diffraction, 2022)
Empirical absorption correction using spherical harmonics,
implemented in SCALE3 ABSPACK scaling algorithm.
;
_exptl_crystal_colour colourless
_exptl_crystal_density_diffrn 1.176
_exptl_crystal_description disc
_exptl_crystal_F_000 168
_exptl_crystal_size_max 0.39
_exptl_crystal_size_mid 0.36
_exptl_crystal_size_min 0.25
_refine_diff_density_max 0.120
_refine_diff_density_min -0.115
_refine_diff_density_rms 0.031
_refine_ls_extinction_method none
_refine_ls_goodness_of_fit_ref 1.138
_refine_ls_hydrogen_treatment constr
_refine_ls_matrix_type full
_refine_ls_number_parameters 48
_refine_ls_number_reflns 377
_refine_ls_number_restraints 0
_refine_ls_restrained_S_all 1.138
_refine_ls_R_factor_all 0.0421
_refine_ls_R_factor_gt 0.0390
_refine_ls_shift/su_max 0.000
_refine_ls_shift/su_mean 0.000
_refine_ls_structure_factor_coef Fsqd
_refine_ls_weighting_details 'w=1/[\s^2^(Fo^2^)+(0.0773P)^2^+0.0273P] where P=(Fo^2^+2Fc^2^)/3'
_refine_ls_weighting_scheme calc
_refine_ls_wR_factor_gt 0.1069
_refine_ls_wR_factor_ref 0.1110
_reflns_Friedel_coverage 0.000
_reflns_number_gt 346
_reflns_number_total 377
_reflns_threshold_expression 'I > 2\s(I)'
_cod_data_source_file lq5055.cif
_cod_data_source_block diethyl_ether_phase_beta_2_45GPa
_cod_depositor_comments 'Adding full bibliography for 1570433--1570452.cif.'
_cod_database_code 1570441
_shelx_shelxl_version_number 2018/3
_shelx_space_group_comment
;
The symmetry employed for this shelxl refinement is uniquely defined
by the following loop, which should always be used as a source of
symmetry information in preference to the above space-group names.
They are only intended as comments.
;
_exptl_absorpt_special_details
;
Data were collected at room temperature (295(2) K) and pressure of 
2.45(2) GPa (2450000 kPa).
;
_olex2_refinement_description
;
1. Fixed Uiso
 At 1.2 times of:
  All C(H,H) groups
 At 1.5 times of:
  All C(H,H,H) groups
2.a Secondary CH2 refined with riding coordinates:
 C1(H11,H12), C3(H31,H32)
2.b Idealised Me refined as rotating group:
 C2(H21,H23,H22), C4(H42,H41,H43)
;
_olex2_submission_special_instructions 'No special instructions were received'

loop_
_space_group_symop_operation_xyz
'x, y, z'
'-x, y+1/2, -z+1/2'
'-x, -y, -z'
'x, -y-1/2, z-1/2'

loop_
_atom_site_label
_atom_site_type_symbol
_atom_site_fract_x
_atom_site_fract_y
_atom_site_fract_z
_atom_site_U_iso_or_equiv
_atom_site_adp_type
_atom_site_occupancy
_atom_site_site_symmetry_order
_atom_site_calc_flag
_atom_site_refinement_flags_posn
_atom_site_refinement_flags_adp
_atom_site_refinement_flags_occupancy
_atom_site_disorder_assembly
_atom_site_disorder_group
O1 O 0.17681(14) 0.3159(3) 0.16662(13) 0.0312(12) Uani 1 1 d . . . . .
C1 C 0.0741(3) 0.4562(4) 0.23044(19) 0.0241(12) Uani 1 1 d . . . . .
H11 H 0.032470 0.529428 0.134822 0.029 Uiso 1 1 calc R U . . .
H12 H 0.160060 0.517948 0.312958 0.029 Uiso 1 1 calc R U . . .
C2 C -0.1030(2) 0.3927(4) 0.3180(2) 0.0326(11) Uani 1 1 d . . . . .
H21 H -0.184224 0.328073 0.236481 0.049 Uiso 1 1 calc R U . . .
H23 H -0.177930 0.484773 0.357653 0.049 Uiso 1 1 calc R U . . .
H22 H -0.059845 0.324591 0.415643 0.049 Uiso 1 1 calc R U . . .
C3 C 0.3452(2) 0.3678(5) 0.0805(2) 0.0333(12) Uani 1 1 d . . . . .
H31 H 0.425157 0.441993 0.155287 0.040 Uiso 1 1 calc R U . . .
H32 H 0.303905 0.427143 -0.025482 0.040 Uiso 1 1 calc R U . . .
C4 C 0.4639(3) 0.2183(4) 0.0373(2) 0.0313(13) Uani 1 1 d . . . . .
H42 H 0.385406 0.147174 -0.039892 0.047 Uiso 1 1 calc R U . . .
H41 H 0.502376 0.159088 0.142415 0.047 Uiso 1 1 calc R U . . .
H43 H 0.579839 0.252722 -0.018446 0.047 Uiso 1 1 calc R U . . .

loop_
_atom_site_aniso_label
_atom_site_aniso_U_11
_atom_site_aniso_U_22
_atom_site_aniso_U_33
_atom_site_aniso_U_23
_atom_site_aniso_U_13
_atom_site_aniso_U_12
O1 0.0273(10) 0.032(4) 0.0362(7) -0.0041(6) 0.0123(6) -0.0022(6)
C1 0.0291(10) 0.015(4) 0.0288(8) -0.0023(9) 0.0021(7) 0.0005(9)
C2 0.0297(12) 0.034(4) 0.0349(8) -0.0045(10) 0.0088(8) 0.0036(10)
C3 0.0274(14) 0.042(5) 0.0313(9) 0.0030(10) 0.0096(9) -0.0014(11)
C4 0.0287(12) 0.033(5) 0.0324(8) -0.0057(10) 0.0062(7) -0.0032(10)

loop_
_atom_type_symbol
_atom_type_description
_atom_type_scat_dispersion_real
_atom_type_scat_dispersion_imag
_atom_type_scat_source
C C 0.0033 0.0016 'International Tables Vol C Tables 4.2.6.8 and 6.1.1.4'
H H 0.0000 0.0000 'International Tables Vol C Tables 4.2.6.8 and 6.1.1.4'
O O 0.0106 0.0060 'International Tables Vol C Tables 4.2.6.8 and 6.1.1.4'

loop_
_geom_angle_atom_site_label_1
_geom_angle_atom_site_label_2
_geom_angle_atom_site_label_3
_geom_angle
_geom_angle_site_symmetry_1
_geom_angle_site_symmetry_3
_geom_angle_publ_flag
C3 O1 C1 110.5(3) . . ?
O1 C1 H11 110.2 . . ?
O1 C1 H12 110.2 . . ?
O1 C1 C2 107.7(3) . . ?
H11 C1 H12 108.5 . . ?
C2 C1 H11 110.2 . . ?
C2 C1 H12 110.2 . . ?
C1 C2 H21 109.5 . . ?
C1 C2 H23 109.5 . . ?
C1 C2 H22 109.5 . . ?
H21 C2 H23 109.5 . . ?
H21 C2 H22 109.5 . . ?
H23 C2 H22 109.5 . . ?
O1 C3 H31 109.9 . . ?
O1 C3 H32 109.9 . . ?
O1 C3 C4 109.0(3) . . ?
H31 C3 H32 108.3 . . ?
C4 C3 H31 109.9 . . ?
C4 C3 H32 109.9 . . ?
C3 C4 H42 109.5 . . ?
C3 C4 H41 109.5 . . ?
C3 C4 H43 109.5 . . ?
H42 C4 H41 109.5 . . ?
H42 C4 H43 109.5 . . ?
H41 C4 H43 109.5 . . ?

loop_
_geom_bond_atom_site_label_1
_geom_bond_atom_site_label_2
_geom_bond_distance
_geom_bond_site_symmetry_2
_geom_bond_publ_flag
O1 C1 1.431(3) . ?
O1 C3 1.419(2) . ?
C1 H11 0.9700 . ?
C1 H12 0.9700 . ?
C1 C2 1.503(3) . ?
C2 H21 0.9600 . ?
C2 H23 0.9600 . ?
C2 H22 0.9600 . ?
C3 H31 0.9700 . ?
C3 H32 0.9700 . ?
C3 C4 1.497(4) . ?
C4 H42 0.9600 . ?
C4 H41 0.9600 . ?
C4 H43 0.9600 . ?

loop_
_geom_torsion_atom_site_label_1
_geom_torsion_atom_site_label_2
_geom_torsion_atom_site_label_3
_geom_torsion_atom_site_label_4
_geom_torsion
_geom_torsion_site_symmetry_1
_geom_torsion_site_symmetry_2
_geom_torsion_site_symmetry_3
_geom_torsion_site_symmetry_4
_geom_torsion_publ_flag
C1 O1 C3 C4 172.31(13) . . . . ?
C3 O1 C1 C2 179.37(10) . . . . ?
